data_4310430
loop_
_publ_author_name
'Eric Rivard'
'Alan J. Lough'
'Tristram Chivers'
'Ian Manners'

_publ_section_title
;
 Synthesis of Linear and Cyclic Carbophosphazenes via an Oxidative
 Chlorination Strategy
;
_journal_name_full 'Inorganic Chemistry'
_journal_page_first 802
_journal_page_last 811
_journal_paper_doi 10.1021/ic034954c
_journal_volume 43
_journal_year 2004
_chemical_formula_moiety 'C23 H24 Cl N2 P'
_chemical_formula_sum 'C23 H24 Cl N2 P'
_chemical_formula_weight 394.86
_chemical_name_systematic
; 
 ? 
;
_space_group_IT_number 2
_symmetry_cell_setting triclinic
_symmetry_space_group_name_Hall '-P 1'
_symmetry_space_group_name_H-M 'P -1'
_atom_sites_solution_hydrogens geom
_atom_sites_solution_primary direct
_atom_sites_solution_secondary difmap
_audit_creation_method SHELXL-97
_cell_angle_alpha 98.5040(12)
_cell_angle_beta 91.0030(12)
_cell_angle_gamma 106.5820(11)
_cell_formula_units_Z 2
_cell_length_a 9.6700(2)
_cell_length_b 10.5020(2)
_cell_length_c 10.6120(2)
_cell_measurement_reflns_used 11167
_cell_measurement_temperature 150(1)
_cell_measurement_theta_max 27.5
_cell_measurement_theta_min 2.6
_cell_volume 1019.49(4)
_computing_cell_refinement 'Denzo-SMN (Otwinowski & Minor, 1997)'
_computing_data_collection 'Collect (Nonius BV, 1997-2002)'
_computing_data_reduction Denzo-SMN
_computing_molecular_graphics 'SHELXTL V6.12'
_computing_publication_material 'SHELXTL V6.12'
_computing_structure_refinement 'SHELXTL V6.12(Sheldrick, 2001)'
_computing_structure_solution 'SIR-92 (Altomare et al., 1993)'
_diffrn_ambient_temperature 150(1)
_diffrn_detector_area_resol_mean 9
_diffrn_measured_fraction_theta_full 0.992
_diffrn_measured_fraction_theta_max 0.992
_diffrn_measurement_device_type 'Nonius KappaCCD'
_diffrn_measurement_method '\f scans and \w scans with \k offsets'
_diffrn_radiation_monochromator graphite
_diffrn_radiation_source 'fine-focus sealed tube'
_diffrn_radiation_type MoK\a
_diffrn_radiation_wavelength 0.71073
_diffrn_reflns_av_R_equivalents 0.0542
_diffrn_reflns_av_sigmaI/netI 0.0462
_diffrn_reflns_limit_h_max 12
_diffrn_reflns_limit_h_min -12
_diffrn_reflns_limit_k_max 13
_diffrn_reflns_limit_k_min -13
_diffrn_reflns_limit_l_max 13
_diffrn_reflns_limit_l_min -13
_diffrn_reflns_number 15494
_diffrn_reflns_theta_full 27.59
_diffrn_reflns_theta_max 27.59
_diffrn_reflns_theta_min 2.59
_diffrn_standards_decay_% 0
_diffrn_standards_number 0
_exptl_absorpt_coefficient_mu 0.276
_exptl_absorpt_correction_T_max 0.946
_exptl_absorpt_correction_T_min 0.757
_exptl_absorpt_correction_type multi-scan
_exptl_absorpt_process_details
; 
multi-scan from symmetry-related measurements 
 Sortav (Blessing 1995) 
;
_exptl_crystal_colour colourless
_exptl_crystal_density_diffrn 1.286
_exptl_crystal_density_method 'not measured'
_exptl_crystal_description block
_exptl_crystal_F_000 416
_exptl_crystal_size_max 0.34
_exptl_crystal_size_mid 0.34
_exptl_crystal_size_min 0.22
_refine_diff_density_max 0.290
_refine_diff_density_min -0.394
_refine_diff_density_rms 0.052
_refine_ls_extinction_coef 0.017(4)
_refine_ls_extinction_expression Fc^*^=kFc[1+0.001xFc^2^\l^3^/sin(2\q)]^-1/4^
_refine_ls_extinction_method SHELXL
_refine_ls_goodness_of_fit_ref 1.007
_refine_ls_hydrogen_treatment constr
_refine_ls_matrix_type full
_refine_ls_number_parameters 245
_refine_ls_number_reflns 4693
_refine_ls_number_restraints 0
_refine_ls_restrained_S_all 1.007
_refine_ls_R_factor_all 0.0450
_refine_ls_R_factor_gt 0.0372
_refine_ls_shift/su_max 0.001
_refine_ls_shift/su_mean 0.000
_refine_ls_structure_factor_coef Fsqd
_refine_ls_weighting_details 'calc w=1/[\s^2^(Fo^2^)+(0.0559P)^2^+0.3706P] where P=(Fo^2^+2Fc^2^)/3'
_refine_ls_weighting_scheme calc
_refine_ls_wR_factor_gt 0.1014
_refine_ls_wR_factor_ref 0.1082
_reflns_number_gt 4018
_reflns_number_total 4693
_reflns_threshold_expression I>2\s(I)
_cod_data_source_file ic034954csi20031103_051734_2.cif
_cod_data_source_block compound(5)
_cod_depositor_comments
;
The following automatic conversions were performed:
'_symmetry_cell_setting' value 'Triclinic' changed to 'triclinic'
according to '/home/saulius/struct/CIF-dictionaries/cif_core.dic'
dictionary named 'cif_core.dic' version 2.4.1 from 2010-06-29.

Automatic conversion script
Id: cif_fix_enum 1527 2010-12-29 10:47:43Z saulius 
;
_cod_original_cell_volume 1019.49(3)
_cod_database_code 4310430

loop_
_symmetry_equiv_pos_as_xyz
'x, y, z'
'-x, -y, -z'

loop_
_atom_site_label
_atom_site_type_symbol
_atom_site_fract_x
_atom_site_fract_y
_atom_site_fract_z
_atom_site_U_iso_or_equiv
_atom_site_adp_type
_atom_site_occupancy
_atom_site_symmetry_multiplicity
_atom_site_calc_flag
_atom_site_refinement_flags
_atom_site_disorder_assembly
_atom_site_disorder_group
Cl1 Cl 0.51802(4) 0.06382(4) 0.27690(3) 0.02736(12) Uani 1 1 d . . .
P1 P 0.72735(4) 0.05294(3) 0.30603(3) 0.01907(12) Uani 1 1 d . . .
N1 N 1.03548(13) 0.24964(12) 0.14733(12) 0.0237(3) Uani 1 1 d . . .
N2 N 0.83007(13) 0.07836(12) 0.19700(11) 0.0212(3) Uani 1 1 d . . .
C1 C 0.89917(15) 0.19449(14) 0.14652(13) 0.0203(3) Uani 1 1 d . . .
C2 C 0.80253(15) 0.25467(14) 0.07747(13) 0.0209(3) Uani 1 1 d . . .
C3 C 0.66614(16) 0.17836(15) 0.02351(13) 0.0247(3) Uani 1 1 d . . .
H3A H 0.6330 0.0851 0.0286 0.030 Uiso 1 1 calc R . .
C4 C 0.57826(17) 0.23764(17) -0.03769(14) 0.0286(3) Uani 1 1 d . . .
H4A H 0.4852 0.1847 -0.0733 0.034 Uiso 1 1 calc R . .
C5 C 0.62533(18) 0.37300(17) -0.04711(15) 0.0309(3) Uani 1 1 d . . .
H5A H 0.5645 0.4132 -0.0882 0.037 Uiso 1 1 calc R . .
C6 C 0.76218(19) 0.44985(17) 0.00386(16) 0.0319(4) Uani 1 1 d . . .
H6A H 0.7957 0.5426 -0.0035 0.038 Uiso 1 1 calc R . .
C7 C 0.84993(17) 0.39091(15) 0.06555(14) 0.0267(3) Uani 1 1 d . . .
H7A H 0.9434 0.4439 0.1001 0.032 Uiso 1 1 calc R . .
C8 C 1.14511(16) 0.19984(14) 0.20765(14) 0.0236(3) Uani 1 1 d . . .
C9 C 1.29018(17) 0.30605(17) 0.20082(19) 0.0355(4) Uani 1 1 d . . .
H9A H 1.3064 0.3169 0.1116 0.053 Uiso 1 1 calc R . .
H9B H 1.3683 0.2771 0.2363 0.053 Uiso 1 1 calc R . .
H9C H 1.2885 0.3921 0.2502 0.053 Uiso 1 1 calc R . .
C10 C 1.14912(17) 0.06619(16) 0.13032(15) 0.0288(3) Uani 1 1 d . . .
H10A H 1.1631 0.0769 0.0408 0.043 Uiso 1 1 calc R . .
H10B H 1.0577 -0.0029 0.1360 0.043 Uiso 1 1 calc R . .
H10C H 1.2291 0.0389 0.1645 0.043 Uiso 1 1 calc R . .
C11 C 1.12291(17) 0.18585(16) 0.34830(14) 0.0281(3) Uani 1 1 d . . .
H11A H 1.0307 0.1182 0.3549 0.042 Uiso 1 1 calc R . .
H11B H 1.1219 0.2726 0.3966 0.042 Uiso 1 1 calc R . .
H11C H 1.2020 0.1578 0.3832 0.042 Uiso 1 1 calc R . .
C12 C 0.69661(15) -0.11810(14) 0.33155(13) 0.0210(3) Uani 1 1 d . . .
C13 C 0.79322(19) -0.18713(16) 0.28394(16) 0.0317(3) Uani 1 1 d . . .
H13A H 0.8758 -0.1423 0.2433 0.038 Uiso 1 1 calc R . .
C14 C 0.7681(2) -0.32172(17) 0.29616(19) 0.0386(4) Uani 1 1 d . . .
H14A H 0.8337 -0.3688 0.2638 0.046 Uiso 1 1 calc R . .
C15 C 0.6487(2) -0.38702(16) 0.35487(18) 0.0361(4) Uani 1 1 d . . .
H15A H 0.6311 -0.4795 0.3612 0.043 Uiso 1 1 calc R . .
C16 C 0.55438(18) -0.31868(17) 0.40461(18) 0.0352(4) Uani 1 1 d . . .
H16A H 0.4734 -0.3637 0.4469 0.042 Uiso 1 1 calc R . .
C17 C 0.57764(17) -0.18417(16) 0.39296(15) 0.0285(3) Uani 1 1 d . . .
H17A H 0.5123 -0.1374 0.4269 0.034 Uiso 1 1 calc R . .
C18 C 0.77783(15) 0.17227(14) 0.45154(13) 0.0215(3) Uani 1 1 d . . .
C19 C 0.79185(16) 0.13550(15) 0.57027(14) 0.0258(3) Uani 1 1 d . . .
H19A H 0.7775 0.0436 0.5776 0.031 Uiso 1 1 calc R . .
C20 C 0.82711(19) 0.23384(18) 0.67895(15) 0.0341(4) Uani 1 1 d . . .
H20A H 0.8358 0.2089 0.7606 0.041 Uiso 1 1 calc R . .
C21 C 0.84947(18) 0.36793(18) 0.66773(16) 0.0351(4) Uani 1 1 d . . .
H21A H 0.8726 0.4348 0.7419 0.042 Uiso 1 1 calc R . .
C22 C 0.83828(19) 0.40463(16) 0.54943(17) 0.0338(4) Uani 1 1 d . . .
H22A H 0.8555 0.4969 0.5424 0.041 Uiso 1 1 calc R . .
C23 C 0.80225(18) 0.30842(15) 0.44079(15) 0.0290(3) Uani 1 1 d . . .
H23A H 0.7941 0.3343 0.3595 0.035 Uiso 1 1 calc R . .

loop_
_atom_site_aniso_label
_atom_site_aniso_U_11
_atom_site_aniso_U_22
_atom_site_aniso_U_33
_atom_site_aniso_U_23
_atom_site_aniso_U_13
_atom_site_aniso_U_12
Cl1 0.0209(2) 0.0330(2) 0.0312(2) 0.00443(15) -0.00024(13) 0.01322(15)
P1 0.0187(2) 0.01976(19) 0.02018(19) 0.00246(13) 0.00051(13) 0.00824(14)
N1 0.0212(6) 0.0260(6) 0.0266(6) 0.0065(5) -0.0006(5) 0.0100(5)
N2 0.0216(6) 0.0226(6) 0.0217(6) 0.0041(4) 0.0010(4) 0.0099(5)
C1 0.0230(7) 0.0218(7) 0.0177(6) 0.0022(5) 0.0009(5) 0.0097(5)
C2 0.0217(7) 0.0254(7) 0.0186(6) 0.0040(5) 0.0020(5) 0.0110(6)
C3 0.0263(8) 0.0269(7) 0.0218(7) 0.0031(5) -0.0006(5) 0.0101(6)
C4 0.0248(8) 0.0374(8) 0.0240(7) 0.0027(6) -0.0040(6) 0.0113(6)
C5 0.0335(9) 0.0387(9) 0.0274(8) 0.0086(6) -0.0023(6) 0.0202(7)
C6 0.0356(9) 0.0292(8) 0.0350(8) 0.0103(6) -0.0021(7) 0.0138(7)
C7 0.0240(8) 0.0270(7) 0.0298(8) 0.0074(6) -0.0029(6) 0.0074(6)
C8 0.0195(7) 0.0232(7) 0.0301(7) 0.0060(6) -0.0014(5) 0.0087(5)
C9 0.0216(8) 0.0322(8) 0.0555(11) 0.0145(8) -0.0028(7) 0.0088(6)
C10 0.0270(8) 0.0315(8) 0.0307(8) 0.0007(6) -0.0013(6) 0.0150(6)
C11 0.0294(8) 0.0296(8) 0.0267(7) 0.0014(6) -0.0067(6) 0.0132(6)
C12 0.0207(7) 0.0202(6) 0.0215(6) 0.0011(5) -0.0025(5) 0.0063(5)
C13 0.0326(9) 0.0256(8) 0.0399(9) 0.0070(6) 0.0098(7) 0.0119(6)
C14 0.0456(11) 0.0269(8) 0.0482(10) 0.0052(7) 0.0089(8) 0.0183(7)
C15 0.0388(10) 0.0213(7) 0.0463(10) 0.0088(7) -0.0063(7) 0.0045(7)
C16 0.0258(8) 0.0328(8) 0.0467(10) 0.0181(7) -0.0007(7) 0.0024(7)
C17 0.0236(8) 0.0313(8) 0.0333(8) 0.0096(6) 0.0029(6) 0.0101(6)
C18 0.0185(7) 0.0225(7) 0.0236(7) 0.0010(5) 0.0020(5) 0.0071(5)
C19 0.0250(7) 0.0268(7) 0.0259(7) 0.0039(6) 0.0007(6) 0.0081(6)
C20 0.0330(9) 0.0434(10) 0.0242(8) 0.0001(7) -0.0026(6) 0.0114(7)
C21 0.0285(8) 0.0371(9) 0.0334(8) -0.0118(7) -0.0028(6) 0.0087(7)
C22 0.0332(9) 0.0242(8) 0.0414(9) -0.0027(6) 0.0069(7) 0.0080(6)
C23 0.0353(9) 0.0232(7) 0.0295(8) 0.0027(6) 0.0052(6) 0.0108(6)

loop_
_atom_type_symbol
_atom_type_description
_atom_type_scat_dispersion_real
_atom_type_scat_dispersion_imag
_atom_type_scat_source
C C 0.0033 0.0016 'International Tables Vol C Tables 4.2.6.8 and 6.1.1.4'
H H 0.0000 0.0000 'International Tables Vol C Tables 4.2.6.8 and 6.1.1.4'
Cl Cl 0.1484 0.1585 'International Tables Vol C Tables 4.2.6.8 and 6.1.1.4'
N N 0.0061 0.0033 'International Tables Vol C Tables 4.2.6.8 and 6.1.1.4'
P P 0.1023 0.0942 'International Tables Vol C Tables 4.2.6.8 and 6.1.1.4'

loop_
_geom_angle_atom_site_label_1
_geom_angle_atom_site_label_2
_geom_angle_atom_site_label_3
_geom_angle
_geom_angle_site_symmetry_1
_geom_angle_site_symmetry_3
_geom_angle_publ_flag
N2 P1 C12 108.63(7) . . ?
N2 P1 C18 116.13(7) . . ?
C12 P1 C18 112.82(7) . . ?
N2 P1 Cl1 117.98(5) . . ?
C12 P1 Cl1 102.26(5) . . ?
C18 P1 Cl1 98.06(5) . . ?
C1 N1 C8 123.71(13) . . ?
C1 N2 P1 132.73(10) . . ?
N1 C1 N2 126.68(13) . . ?
N1 C1 C2 117.12(13) . . ?
N2 C1 C2 116.08(12) . . ?
C3 C2 C7 118.41(13) . . ?
C3 C2 C1 121.99(13) . . ?
C7 C2 C1 119.60(13) . . ?
C4 C3 C2 120.57(14) . . ?
C5 C4 C3 120.51(15) . . ?
C4 C5 C6 119.63(14) . . ?
C5 C6 C7 119.94(15) . . ?
C6 C7 C2 120.92(14) . . ?
N1 C8 C10 109.71(12) . . ?
N1 C8 C9 105.40(12) . . ?
C10 C8 C9 108.96(13) . . ?
N1 C8 C11 113.88(12) . . ?
C10 C8 C11 110.56(12) . . ?
C9 C8 C11 108.10(13) . . ?
C17 C12 C13 119.54(14) . . ?
C17 C12 P1 122.04(11) . . ?
C13 C12 P1 118.39(11) . . ?
C14 C13 C12 119.73(15) . . ?
C15 C14 C13 120.36(16) . . ?
C14 C15 C16 120.24(15) . . ?
C15 C16 C17 120.16(15) . . ?
C16 C17 C12 119.94(15) . . ?
C19 C18 C23 119.94(13) . . ?
C19 C18 P1 123.35(11) . . ?
C23 C18 P1 116.71(11) . . ?
C18 C19 C20 119.80(14) . . ?
C21 C20 C19 119.92(15) . . ?
C22 C21 C20 120.22(15) . . ?
C21 C22 C23 120.65(15) . . ?
C22 C23 C18 119.46(15) . . ?

loop_
_geom_bond_atom_site_label_1
_geom_bond_atom_site_label_2
_geom_bond_distance
_geom_bond_site_symmetry_2
_geom_bond_publ_flag
Cl1 P1 2.0801(5) . ?
P1 N2 1.5417(12) . ?
P1 C12 1.7973(14) . ?
P1 C18 1.8015(14) . ?
N1 C1 1.2788(19) . ?
N1 C8 1.4829(18) . ?
N2 C1 1.4005(18) . ?
C1 C2 1.5032(19) . ?
C2 C3 1.394(2) . ?
C2 C7 1.398(2) . ?
C3 C4 1.391(2) . ?
C4 C5 1.383(2) . ?
C5 C6 1.390(2) . ?
C6 C7 1.390(2) . ?
C8 C10 1.529(2) . ?
C8 C9 1.533(2) . ?
C8 C11 1.534(2) . ?
C12 C17 1.391(2) . ?
C12 C13 1.396(2) . ?
C13 C14 1.390(2) . ?
C14 C15 1.375(3) . ?
C15 C16 1.380(3) . ?
C16 C17 1.390(2) . ?
C18 C19 1.387(2) . ?
C18 C23 1.403(2) . ?
C19 C20 1.395(2) . ?
C20 C21 1.386(3) . ?
C21 C22 1.378(3) . ?
C22 C23 1.383(2) . ?

loop_
_cod_related_entry_id
_cod_related_entry_database
_cod_related_entry_code
1 ChemSpider 30660874
